data_7130940
loop_
_publ_author_name
'Wu, Jinyang'
'Luo, Youran'
'Chen, Lingxuan'
'Sun, Xuan'
'Chen, Xinnan'
'Qin, Song'
'Feng, Wen'
'Li, Xiaowei'
'Yuan, Lihua'

_publ_section_title
;
 A host--guest interaction activated Bobbitt oxidant for highly efficient
 oxidation of alcohols
;
_journal_name_full 'Chemical Communications'
_journal_paper_doi 10.1039/D2CC05027G
_journal_year 2022
_chemical_formula_moiety '2(C84 H113.02 N6 O18), 2(C11 H21 N2 O2), 2(B F4), 4(C2 H3 N), 2(C H1.5 N), 5(H2 O)'
_chemical_formula_sum 'C200 H293.03 B2 F8 N22 O45'
_chemical_formula_weight 3899.20
_space_group_crystal_system monoclinic
_space_group_IT_number 14
_space_group_name_Hall '-P 2ybc'
_space_group_name_H-M_alt 'P 1 21/c 1'
_atom_sites_solution_hydrogens mixed
_audit_creation_date 2020-07-10
_audit_creation_method
;
Olex2 1.2-beta
(compiled 2018.05.29 svn.r3508 for OlexSys, GUI svn.r5506)
;
_audit_update_record
;
2020-10-19 deposited with the CCDC.	2022-10-21 downloaded from the CCDC.
;
_cell_angle_alpha 90
_cell_angle_beta 117.284(2)
_cell_angle_gamma 90
_cell_formula_units_Z 2
_cell_length_a 23.8670(3)
_cell_length_b 20.5849(3)
_cell_length_c 23.4795(3)
_cell_measurement_reflns_used 26151
_cell_measurement_temperature 100.00(10)
_cell_measurement_theta_max 74.6080
_cell_measurement_theta_min 2.0690
_cell_volume 10252.1(3)
_computing_cell_refinement 'CrysAlisPro 1.171.40.59a (Rigaku OD, 2019)'
_computing_data_collection 'CrysAlisPro 1.171.40.59a (Rigaku OD, 2019)'
_computing_data_reduction 'CrysAlisPro 1.171.40.59a (Rigaku OD, 2019)'
_computing_molecular_graphics 'Olex2 (Dolomanov et al., 2009)'
_computing_publication_material 'Olex2 (Dolomanov et al., 2009)'
_computing_structure_refinement 'ShelXL (Sheldrick, 2015)'
_diffrn_ambient_environment N~2~
_diffrn_ambient_temperature 100.00(10)
_diffrn_detector 'Hybrid Pixel Array Detector'
_diffrn_detector_area_resol_mean 10.0000
_diffrn_detector_type HyPix
_diffrn_measured_fraction_theta_full 0.997
_diffrn_measured_fraction_theta_max 0.958
_diffrn_measurement_details
;
List of Runs (angles in degrees, time in seconds):

  # Type    Start    End  Width  t~exp~   \w     \q     \k     \f   Frames
#--------------------------------------------------------------------------
  1  \w    -28.00  18.00   0.50    0.50    --   46.62 -19.00 -30.00   92
  2  \w    -11.00  15.00   0.50    0.50    --   46.62 -19.00  60.00   52
  3  \w     73.00 100.00   0.50    1.00    --  107.75 -77.00 -30.00   54
  4  \w     58.00  83.00   0.50    1.00    --  107.75 -94.00   0.00   50
  5  \w     80.00 120.00   0.50    1.00    --  107.75-143.00  23.00   80
  6  \w     42.00  67.00   0.50    0.50    --   46.62-143.00  23.00   50
  7  \w     35.00  69.00   0.50    1.00    --  107.75 -77.00 -30.00   68
  8  \w     39.00 112.00   0.50    1.00    --  107.75-125.00 -90.00  146
  9  \w     64.00 106.00   0.50    1.00    --  107.75-127.00-167.00   84
 10  \w     62.00 111.00   0.50    1.00    --  107.75-125.00-120.00   98
 11  \w     57.00  96.00   0.50    0.50    --   46.62-127.00-167.00   78
 12  \w     35.00 108.00   0.50    1.00    --  107.75-114.00-152.23  146
 13  \w     36.00  67.00   0.50    1.00    --  107.75 -61.00 -30.00   62
 14  \w    105.00 165.00   0.50    1.00    --  107.75  45.00-180.00  120
 15  \w     76.00 142.00   0.50    1.00    --  107.75 127.00 -91.00  132
 16  \w     98.00 148.00   0.50    1.00    --  107.75  45.00  60.00  100
 17  \w     69.00 100.00   0.50    0.50    --   46.62 143.00  78.00   62
 18  \w    -28.00  28.00   0.50    0.50    --  -46.62  19.00-180.00  112
 19  \w    -67.00 -32.00   0.50    1.00    -- -100.00  61.00 -90.00   70
 20  \w    -83.00 -57.00   0.50    0.50    --  -46.62 127.00 -91.00   52
 21  \w    -94.00 -69.00   0.50    1.00    -- -100.00 127.00 -91.00   50
 22  \w    -74.00 -39.00   0.50    1.00    -- -100.00  61.00  30.00   70
 23  \w    -54.00 -27.00   0.50    1.00    -- -100.00  45.00  60.00   54
 24  \w    -54.00 -27.00   0.50    1.00    -- -100.00  45.00  90.00   54
 25  \w    -53.00 -28.00   0.50    1.00    -- -100.00  45.00 150.00   50
 26  \w   -119.00 -94.00   0.50    0.50    --  -46.62-143.00  23.00   50
 27  \w   -117.00 -23.00   0.50    0.50    --  -46.62 -77.00-150.00  188
 28  \w   -148.00 -88.00   0.50    1.00    -- -100.00 -61.00-150.00  120
 29  \w   -146.00-105.00   0.50    1.00    -- -100.00-127.00-167.00   82
 30  \w   -166.00-116.00   0.50    1.00    -- -100.00 -30.00   0.00  100
;
_diffrn_measurement_device 'four-circle diffractometer'
_diffrn_measurement_device_type 'ROD, Synergy Custom DW system, HyPix'
_diffrn_measurement_method '\w scans'
_diffrn_measurement_specimen_support 'Mitegen 50um'
_diffrn_orient_matrix_type 'CrysAlisPro convention (1999,Acta A55,543-557)'
_diffrn_orient_matrix_UB_11 -0.0554658000
_diffrn_orient_matrix_UB_12 0.0472934000
_diffrn_orient_matrix_UB_13 -0.0172308000
_diffrn_orient_matrix_UB_21 0.0460549000
_diffrn_orient_matrix_UB_22 0.0578496000
_diffrn_orient_matrix_UB_23 0.0194488000
_diffrn_orient_matrix_UB_31 -0.0087682000
_diffrn_orient_matrix_UB_32 0.0044994000
_diffrn_orient_matrix_UB_33 -0.0690873000
_diffrn_radiation_collimation 0.3
_diffrn_radiation_monochromator mirror
_diffrn_radiation_probe x-ray
_diffrn_radiation_type CuK\a
_diffrn_radiation_wavelength 1.54184
_diffrn_reflns_av_R_equivalents 0.0396
_diffrn_reflns_av_unetI/netI 0.1427
_diffrn_reflns_Laue_measured_fraction_full 0.997
_diffrn_reflns_Laue_measured_fraction_max 0.958
_diffrn_reflns_limit_h_max 30
_diffrn_reflns_limit_h_min -29
_diffrn_reflns_limit_k_max 25
_diffrn_reflns_limit_k_min -25
_diffrn_reflns_limit_l_max 22
_diffrn_reflns_limit_l_min -29
_diffrn_reflns_number 83534
_diffrn_reflns_point_group_measured_fraction_full 0.997
_diffrn_reflns_point_group_measured_fraction_max 0.958
_diffrn_reflns_theta_full 67.684
_diffrn_reflns_theta_max 77.284
_diffrn_reflns_theta_min 2.083
_diffrn_source 'Rotating-anode X-ray tube'
_diffrn_source_current 24.0
_diffrn_source_power 1.2
_diffrn_source_target Mo
_diffrn_source_type 'Rigaku (Cu) X-ray Source'
_diffrn_source_voltage 50.0
_exptl_absorpt_coefficient_mu 0.775
_exptl_absorpt_correction_T_max 1.00000
_exptl_absorpt_correction_T_min 0.46753
_exptl_absorpt_correction_type multi-scan
_exptl_absorpt_process_details
;
CrysAlisPro 1.171.40.59a (Rigaku Oxford Diffraction, 2019)
Empirical absorption correction using spherical harmonics,
 implemented in SCALE3 ABSPACK scaling algorithm.
;
_exptl_crystal_colour white
_exptl_crystal_colour_primary white
_exptl_crystal_density_diffrn 1.263
_exptl_crystal_description block
_exptl_crystal_F_000 4178
_exptl_crystal_size_max 0.22
_exptl_crystal_size_mid 0.2
_exptl_crystal_size_min 0.18
_refine_diff_density_max 0.729
_refine_diff_density_min -0.717
_refine_diff_density_rms 0.079
_refine_ls_extinction_method none
_refine_ls_goodness_of_fit_ref 0.927
_refine_ls_hydrogen_treatment constr
_refine_ls_matrix_type full
_refine_ls_number_parameters 1390
_refine_ls_number_reflns 20836
_refine_ls_number_restraints 717
_refine_ls_restrained_S_all 0.979
_refine_ls_R_factor_all 0.1390
_refine_ls_R_factor_gt 0.0930
_refine_ls_shift/su_max 0.001
_refine_ls_shift/su_mean 0.000
_refine_ls_structure_factor_coef Fsqd
_refine_ls_weighting_details 'w=1/[\s^2^(Fo^2^)+(0.1295P)^2^] where P=(Fo^2^+2Fc^2^)/3'
_refine_ls_weighting_scheme calc
_refine_ls_wR_factor_gt 0.2433
_refine_ls_wR_factor_ref 0.2627
_reflns_Friedel_coverage 0.000
_reflns_number_gt 9895
_reflns_number_total 20836
_reflns_threshold_expression 'I > 2\s(I)'
_cod_data_source_file d2cc05027g2.cif
_cod_data_source_block wwz-wjy-1-100k
_cod_database_code 7130940
_shelx_shelxl_version_number 2018/3
_shelx_space_group_comment
;
The symmetry employed for this shelxl refinement is uniquely defined
by the following loop, which should always be used as a source of
symmetry information in preference to the above space-group names.
They are only intended as comments.
;
_diffrn_oxdiff_digest_frames
;
016aae837473c65dc33e15eb053bfb4b3f02526a28a
;
_reflns_odcompleteness_completeness 99.75
_reflns_odcompleteness_iscentric 1
_reflns_odcompleteness_theta 68.13
_olex2_refinement_description
;
1. Fixed Uiso
 At 1.2 times of:
  All C(H) groups, All C(H,H) groups, All N(H) groups
 At 1.5 times of:
  All C(H,H,H) groups, All O(H,H) groups
2. Restrained distances
 F036-B03L = F02N-B03L = F00T-B03L = F00S-B03L = F00U-B03M = F0-B03M = F02O-
 B03M = F0AA-B03M
 1.2 with sigma of 0.01
 F0AA-F0
 2.2 with sigma of 0.02
 F036-F02N = F02O-F0
 2.2 with sigma of 0.02
 C100-C101
 1.45 with sigma of 0.01
 N10-C101
 1.15 with sigma of 0.01
 N10-C100
 2.4 with sigma of 0.01
 F00U-F0
 2.2 with sigma of 0.02
 O14-C76A = O14-C76 = C86-C76 = C86A-C76A = C98A-C86A = C98-C86 = C99A-C98A =
 C99-C98 = C94A-C86A = C94-C86 = C94-C92 = C94A-C92A
 1.48 with sigma of 0.01
 C99A-C86A
 2.5 with sigma of 0.02
 C94A-C76A
 2.5 with sigma of 0.02
 C86-C99
 2.5 with sigma of 0.02
3. Uiso/Uaniso restraints and constraints
F036 \\sim F00S \\sim B03L \\sim F00T \\sim F02N \\sim F0 \\sim F0AA \\sim B03M
\\sim F00U \\sim F02O: within 2A with sigma of 0.01 and sigma for terminal
atoms of 0.02
C97 \\sim N9 \\sim C91 \\sim N10 \\sim C101 \\sim C100 \\sim C96 \\sim N11
\\sim C95: within 2A with sigma of 0.01 and sigma for terminal atoms of 0.02
C76 \\sim C86 \\sim C92 \\sim C94 \\sim C98 \\sim C99 \\sim C76A \\sim C86A
\\sim C92A \\sim C94A \\sim C98A \\sim C99A: within 2A with sigma of 0.01 and
sigma for terminal atoms of 0.02
Uanis(F036) \\sim Ueq, Uanis(F00S) \\sim Ueq, Uanis(B03L) \\sim Ueq,
Uanis(F00T) \\sim Ueq, Uanis(F02N) \\sim Ueq, Uanis(F0) \\sim Ueq, Uanis(F0AA)
\\sim Ueq, Uanis(B03M) \\sim Ueq, Uanis(F00U) \\sim Ueq, Uanis(F02O) \\sim Ueq:
with sigma of 0.01 and sigma for terminal atoms of 0.02
Uanis(C95) \\sim Ueq, Uanis(N11) \\sim Ueq, Uanis(C96) \\sim Ueq, Uanis(N10)
\\sim Ueq, Uanis(C101) \\sim Ueq, Uanis(C100) \\sim Ueq, Uanis(N9) \\sim Ueq,
Uanis(C91) \\sim Ueq, Uanis(C97) \\sim Ueq: with sigma of 0.01 and sigma for
terminal atoms of 0.02
Uanis(C76) \\sim Ueq, Uanis(C86) \\sim Ueq, Uanis(C92) \\sim Ueq, Uanis(C94)
\\sim Ueq, Uanis(C98) \\sim Ueq, Uanis(C99) \\sim Ueq, Uanis(C76A) \\sim Ueq,
Uanis(C86A) \\sim Ueq, Uanis(C92A) \\sim Ueq, Uanis(C94A) \\sim Ueq,
Uanis(C98A) \\sim Ueq, Uanis(C99A) \\sim Ueq: with sigma of 0.01 and sigma for
terminal atoms of 0.02
4. Rigid body (RIGU) restrains
 F0, F0AA, B03M, F00U, F02O, F036, F00S, B03L, F00T, F02N
 with sigma for 1-2 distances of 0.01 and sigma for 1-3 distances of 0.01
 C96, N11, C95, N10, C101, C100, C97, N9, C91
 with sigma for 1-2 distances of 0.01 and sigma for 1-3 distances of 0.01
 C76, C86, C92, C94, C98, C99, C76A, C86A, C92A, C94A, C98A, C99A
 with sigma for 1-2 distances of 0.01 and sigma for 1-3 distances of 0.01
5. Others
 Sof(F0AA)=Sof(B03M)=Sof(F00U)=Sof(F02O)=Sof(F0)=1-FVAR(1)
 Sof(F00S)=Sof(F00T)=Sof(F02N)=Sof(F036)=Sof(B03L)=FVAR(1)
 Sof(C76A)=Sof(H76C)=Sof(H76D)=Sof(C86A)=Sof(H86A)=Sof(C92A)=Sof(H92D)=
 Sof(H92E)=Sof(H92F)=Sof(C94A)=Sof(H94C)=Sof(H94D)=Sof(C98A)=Sof(H98A)=
 Sof(H98B)=Sof(C99A)=Sof(H99D)=Sof(H99E)=Sof(H99F)=1-FVAR(2)
 Sof(C76)=Sof(H76A)=Sof(H76B)=Sof(C86)=Sof(H86)=Sof(C92)=Sof(H92A)=Sof(H92B)=
 Sof(H92C)=Sof(C94)=Sof(H94A)=Sof(H94B)=Sof(C98)=Sof(C99)=Sof(H99A)=Sof(H99B)=
 Sof(H99C)=FVAR(2)
 Fixed Sof: C100(0.5) H10A(0.5) H10B(0.5) H10C(0.5) C101(0.5) O22(0.5)
 H22A(0.5) H22B(0.5)
6.a Riding coordinates:
 O21(H21A,H21B), O22(H22A,H22B), O23(H23A,H23B)
6.b Ternary CH refined with riding coordinates:
 C26(H26), C35(H35), C53(H53), C57(H57), C67(H67), C70(H70), C86(H86),
 C86A(H86A)
6.c Secondary CH2 refined with riding coordinates:
 C7(H7A,H7B), C19(H19A,H19B), C42(H42A,H42B), C48(H48A,H48B), C52(H52A,H52B),
 C54(H54A,H54B), C58(H58A,H58B), C60(H60A,H60B), C62(H62A,H62B), C66(H66A,H66B),
  C68(H68A,H68B), C71(H71A,H71B), C76(H76A,H76B), C77(H77A,H77B), C79(H79A,
 H79B), C80(H80A,H80B), C82(H82A,H82B), C88(H88A,H88B), C94(H94A,H94B),
 C76A(H76C,H76D), C94A(H94C,H94D), C98A(H98A,H98B)
6.d Aromatic/amide H refined with riding coordinates:
 N1(H1), N2(H2), N3(H3), N4(H4), N5(H5), N6(H6), C2(H2A), N8(H8), C5(H5A),
 C14(H14), C15(H15), C16(H16), C20(H20), C36(H36), C37(H37), C40(H40), C44(H44),
  C46(H46), C50(H50)
6.e Idealised Me refined as rotating group:
 C47(H47A,H47B,H47C), C51(H51A,H51B,H51C), C55(H55A,H55B,H55C), C59(H59A,H59B,
 H59C), C63(H63A,H63B,H63C), C64(H64A,H64B,H64C), C65(H65A,H65B,H65C), C69(H69A,
 H69B,H69C), C72(H72A,H72B,H72C), C73(H73A,H73B,H73C), C74(H74A,H74B,H74C),
 C75(H75A,H75B,H75C), C78(H78A,H78B,H78C), C81(H81A,H81B,H81C), C83(H83A,H83B,
 H83C), C84(H84A,H84B,H84C), C85(H85A,H85B,H85C), C87(H87A,H87B,H87C), C89(H89A,
 H89B,H89C), C90(H90A,H90B,H90C), C92(H92A,H92B,H92C), C93(H93A,H93B,H93C),
 C95(H95A,H95B,H95C), C97(H97A,H97B,H97C), C99(H99A,H99B,H99C), C100(H10A,H10B,
 H10C), C92A(H92D,H92E,H92F), C99A(H99D,H99E,H99F)
;
_olex2_submission_special_instructions 'No special instructions were received'
_oxdiff_exptl_absorpt_empirical_details
;
Empirical correction (ABSPACK) includes:
- Absorption correction using spherical harmonics
- Frame scaling
;
_oxdiff_exptl_absorpt_empirical_full_max 1.448
_oxdiff_exptl_absorpt_empirical_full_min 0.699

loop_
_space_group_symop_operation_xyz
'x, y, z'
'-x, y+1/2, -z+1/2'
'-x, -y, -z'
'x, -y-1/2, z-1/2'

loop_
_atom_site_label
_atom_site_type_symbol
_atom_site_fract_x
_atom_site_fract_y
_atom_site_fract_z
_atom_site_U_iso_or_equiv
_atom_site_adp_type
_atom_site_occupancy
_atom_site_site_symmetry_order
_atom_site_calc_flag
_atom_site_refinement_flags_posn
_atom_site_refinement_flags_adp
_atom_site_refinement_flags_occupancy
_atom_site_disorder_assembly
_atom_site_disorder_group
O1 O 0.48903(11) 0.35682(13) 0.07475(9) 0.0395(6) Uani 1 1 d . . . . .
O2 O 0.48656(12) 0.30180(14) 0.74098(10) 0.0449(6) Uani 1 1 d . . . . .
O3 O 0.71654(11) 0.35400(15) 0.17971(10) 0.0482(7) Uani 1 1 d . . . . .
O4 O 0.35518(12) 0.32222(14) 0.57528(10) 0.0474(7) Uani 1 1 d . . . . .
O5 O 0.32429(12) 0.34096(16) 0.04678(10) 0.0546(8) Uani 1 1 d . . . . .
O6 O 0.51816(12) 0.29587(15) 0.55332(11) 0.0501(7) Uani 1 1 d . . . A 1
O7 O 0.88155(11) 0.34156(16) 0.30566(10) 0.0522(7) Uani 1 1 d . . . . .
O8 O 0.71277(12) 0.38110(16) 0.35242(10) 0.0559(8) Uani 1 1 d . . . . .
O9 O 0.24324(11) 0.34091(15) 0.34445(10) 0.0499(7) Uani 1 1 d . . . . .
O10 O 0.71661(12) 0.30867(15) 0.84583(10) 0.0515(7) Uani 1 1 d . . . . .
O11 O 0.99625(12) 0.31651(15) 0.53746(11) 0.0511(7) Uani 1 1 d . . . . .
O12 O 0.95841(12) 0.33087(15) 0.67459(11) 0.0527(7) Uani 1 1 d . . . . .
O13 O 0.78840(13) 0.28718(16) 0.51569(11) 0.0575(8) Uani 1 1 d . . . . .
O14 O 0.84502(12) 0.32747(16) 0.80005(10) 0.0558(8) Uani 1 1 d D . . . .
O15 O 0.68160(12) 0.30979(16) 0.62555(11) 0.0549(8) Uani 1 1 d . . . B 1
O16 O 0.20845(11) 0.32873(17) 0.17218(11) 0.0602(9) Uani 1 1 d . . . . .
O17 O 0.79948(14) 0.54624(17) 0.52781(13) 0.0596(8) Uani 1 1 d . . . . .
O18 O 0.41784(12) 0.31801(17) 0.34649(11) 0.0598(8) Uani 1 1 d . . . . .
N1 N 0.43248(13) 0.34920(15) 0.15311(12) 0.0380(7) Uani 1 1 d . . . . .
H1 H 0.429771 0.343286 0.115669 0.046 Uiso 1 1 calc R . . . .
N2 N 0.48409(14) 0.30346(16) 0.62790(12) 0.0408(7) Uani 1 1 d . . . . .
H2 H 0.451569 0.304650 0.634597 0.049 Uiso 1 1 calc R . . . .
N3 N 0.31474(14) 0.33386(16) 0.27964(12) 0.0419(7) Uani 1 1 d . . . . .
H3 H 0.278127 0.338938 0.277663 0.050 Uiso 1 1 calc R . . . .
O19 O 0.49893(13) 0.37491(19) 0.25598(12) 0.0700(10) Uani 1 1 d . . . . .
N4 N 0.77326(14) 0.33858(17) 0.31060(12) 0.0461(8) Uani 1 1 d . . . . .
H4 H 0.774031 0.326989 0.275780 0.055 Uiso 1 1 calc R . . . .
O20 O 0.55413(14) 0.40451(17) 0.52871(13) 0.0620(8) Uani 1 1 d . . . C 2
N5 N 0.88997(14) 0.31233(18) 0.54536(13) 0.0472(8) Uani 1 1 d . . . . .
H5 H 0.926481 0.317395 0.577662 0.057 Uiso 1 1 calc R . . . .
N6 N 0.71648(14) 0.30700(17) 0.73304(12) 0.0457(8) Uani 1 1 d . . . . .
H6 H 0.749565 0.306648 0.769622 0.055 Uiso 1 1 calc R . . . .
N7 N 0.61394(15) 0.40188(18) 0.52896(14) 0.0495(8) Uani 1 1 d . . . C 2
F00S F 0.9571(3) 0.7884(6) 0.6177(7) 0.120(3) Uani 0.771(6) 1 d D U P D 1
F00T F 0.8698(2) 0.8139(3) 0.61903(19) 0.0918(18) Uani 0.771(6) 1 d D U P D 1
C1 C 0.35241(16) 0.32243(19) 0.39639(15) 0.0377(8) Uani 1 1 d . . . . .
C2 C 0.60067(17) 0.3038(2) 0.67987(15) 0.0418(9) Uani 1 1 d . . . . .
H2A H 0.600260 0.303204 0.640076 0.050 Uiso 1 1 calc R . . . .
C3 C 0.54600(16) 0.35754(18) 0.12808(14) 0.0356(8) Uani 1 1 d . . . . .
C4 C 0.40892(17) 0.31064(19) 0.51335(15) 0.0384(8) Uani 1 1 d . . . . .
N8 N 0.76064(18) 0.4490(2) 0.48202(18) 0.0643(10) Uani 1 1 d . . . . .
H8 H 0.768182 0.414630 0.465918 0.077 Uiso 1 1 calc R . . . .
C5 C 0.37469(16) 0.34178(19) 0.21752(15) 0.0395(8) Uani 1 1 d . . . . .
H5A H 0.412450 0.344648 0.255089 0.047 Uiso 1 1 calc R . . . .
C6 C 0.37555(16) 0.34351(19) 0.15876(15) 0.0373(8) Uani 1 1 d . . . . .
C7 C 0.48676(16) 0.3554(2) 0.01230(14) 0.0381(8) Uani 1 1 d . . . . .
H7A H 0.504938 0.315242 0.006702 0.046 Uiso 1 1 calc R . . . .
H7B H 0.510569 0.391469 0.007789 0.046 Uiso 1 1 calc R . . . .
C8 C 0.54597(16) 0.36243(19) 0.18840(15) 0.0375(8) Uani 1 1 d . . . . .
C9 C 0.47322(17) 0.30262(19) 0.56675(15) 0.0396(8) Uani 1 1 d . . . . .
C10 C 0.54364(17) 0.30260(19) 0.68265(14) 0.0397(8) Uani 1 1 d . . . . .
C11 C 0.49036(17) 0.3631(2) 0.20133(15) 0.0411(9) Uani 1 1 d . . . . .
C12 C 0.36379(17) 0.32471(19) 0.33834(15) 0.0393(8) Uani 1 1 d . . . . .
C13 C 0.65962(16) 0.3562(2) 0.18044(15) 0.0398(8) Uani 1 1 d . . . . .
C14 C 0.60371(16) 0.36389(19) 0.24224(15) 0.0403(9) Uani 1 1 d . . . . .
H14 H 0.604007 0.367289 0.281881 0.048 Uiso 1 1 calc R . . . .
C15 C 0.60277(16) 0.3545(2) 0.12523(15) 0.0406(9) Uani 1 1 d . . . . .
H15 H 0.602543 0.351325 0.085617 0.049 Uiso 1 1 calc R . . . .
C16 C 0.60170(17) 0.30398(19) 0.79820(15) 0.0415(9) Uani 1 1 d . . . . .
H16 H 0.602122 0.303726 0.838007 0.050 Uiso 1 1 calc R . . . .
C17 C 0.31828(16) 0.3358(2) 0.22113(14) 0.0395(8) Uani 1 1 d . . . . .
C18 C 0.35187(17) 0.32071(19) 0.51607(15) 0.0407(9) Uani 1 1 d . . . . .
C19 C 0.41245(17) 0.3430(2) -0.10296(15) 0.0431(9) Uani 1 1 d . . . . .
H19A H 0.434740 0.375269 -0.114927 0.052 Uiso 1 1 calc R . . . .
H19B H 0.432590 0.301346 -0.100138 0.052 Uiso 1 1 calc R . . . .
C20 C 0.40612(17) 0.31226(18) 0.45272(15) 0.0380(8) Uani 1 1 d . . . . .
H20 H 0.443552 0.305967 0.450287 0.046 Uiso 1 1 calc R . . . .
C21 C 0.29573(17) 0.3307(2) 0.40021(15) 0.0410(9) Uani 1 1 d . . . . .
C22 C 0.65801(18) 0.3061(2) 0.79452(15) 0.0431(9) Uani 1 1 d . . . . .
C23 C 0.66155(16) 0.3606(2) 0.24140(15) 0.0407(9) Uani 1 1 d . . . . .
C24 C 0.65752(17) 0.3059(2) 0.73432(15) 0.0416(9) Uani 1 1 d . . . . .
C25 C 0.54483(17) 0.30222(19) 0.74278(15) 0.0385(8) Uani 1 1 d . . . . .
C26 C 0.41836(16) 0.3603(2) -0.03726(15) 0.0403(9) Uani 1 1 d . . . . .
H26 H 0.395018 0.327364 -0.026599 0.048 Uiso 1 1 calc R . . . .
C27 C 0.88645(17) 0.3165(2) 0.48320(16) 0.0448(9) Uani 1 1 d . . . . .
C28 C 0.84848(17) 0.3206(2) 0.74431(15) 0.0438(9) Uani 1 1 d . . . . .
C29 C 0.31919(17) 0.3398(2) 0.10293(15) 0.0440(9) Uani 1 1 d . . . . .
C30 C 0.88708(17) 0.3343(2) 0.36558(16) 0.0450(9) Uani 1 1 d . . . . .
C31 C 0.26193(17) 0.3336(2) 0.16446(16) 0.0464(10) Uani 1 1 d . . . . .
C32 C 0.84106(17) 0.3011(2) 0.55801(16) 0.0439(9) Uani 1 1 d . . . . .
C33 C 0.72640(18) 0.3085(2) 0.68093(15) 0.0460(9) Uani 1 1 d . . . . .
C34 C 0.82954(17) 0.3318(2) 0.36822(15) 0.0435(9) Uani 1 1 d . . . . .
C35 C 0.78460(17) 0.3723(2) 0.13219(15) 0.0438(9) Uani 1 1 d . . . . .
H35 H 0.812084 0.338590 0.160822 0.053 Uiso 1 1 calc R . . . .
C36 C 0.29582(18) 0.3289(2) 0.45971(16) 0.0458(9) Uani 1 1 d . . . . .
H36 H 0.258013 0.333281 0.461795 0.055 Uiso 1 1 calc R . . . .
C37 C 0.94364(17) 0.3283(2) 0.42129(15) 0.0450(9) Uani 1 1 d . . . . .
H37 H 0.981732 0.329594 0.419461 0.054 Uiso 1 1 calc R . . . .
C38 C 0.90570(17) 0.3217(2) 0.68180(15) 0.0421(9) Uani 1 1 d . . . . .
C39 C 0.85057(18) 0.3080(2) 0.62578(16) 0.0449(9) Uani 1 1 d . . . . .
C40 C 0.83012(17) 0.3208(2) 0.42693(15) 0.0459(10) Uani 1 1 d . . . . .
H40 H 0.792124 0.316212 0.428581 0.055 Uiso 1 1 calc R . . . .
C41 C 0.94301(17) 0.3203(2) 0.47979(16) 0.0442(9) Uani 1 1 d . . . . .
C42 C 0.71823(17) 0.3569(2) 0.11940(15) 0.0439(9) Uani 1 1 d . . . . .
H42A H 0.689612 0.390177 0.092459 0.053 Uiso 1 1 calc R . . . .
H42B H 0.705226 0.315506 0.097400 0.053 Uiso 1 1 calc R . . . .
C43 C 0.71805(17) 0.3619(2) 0.30555(15) 0.0442(9) Uani 1 1 d . . . . .
C44 C 0.79574(17) 0.3023(2) 0.63144(15) 0.0439(9) Uani 1 1 d . . . . .
H44 H 0.758762 0.292860 0.594616 0.053 Uiso 1 1 calc R . . . .
C45 C 0.79198(17) 0.3098(2) 0.68877(15) 0.0437(9) Uani 1 1 d . . . . .
C46 C 0.90491(18) 0.3262(2) 0.74046(16) 0.0468(9) Uani 1 1 d . . . . .
H46 H 0.942410 0.332941 0.777582 0.056 Uiso 1 1 calc R . . . .
C47 C 0.48480(19) 0.2873(2) 0.79975(16) 0.0506(10) Uani 1 1 d . . . . .
H47A H 0.441746 0.284465 0.792056 0.076 Uiso 1 1 calc GR . . . .
H47B H 0.505837 0.321159 0.830317 0.076 Uiso 1 1 calc GR . . . .
H47C H 0.505619 0.246673 0.816310 0.076 Uiso 1 1 calc GR . . . .
C48 C 0.70863(19) 0.4654(2) 0.55175(17) 0.0521(10) Uani 1 1 d . . . . .
H48A H 0.729617 0.506847 0.566394 0.062 Uiso 1 1 calc R . . . .
H48B H 0.735375 0.432189 0.580871 0.062 Uiso 1 1 calc R . . . .
C49 C 0.6462(2) 0.4668(2) 0.55482(18) 0.0509(10) Uani 1 1 d . . . . .
C50 C 0.26239(17) 0.3348(2) 0.10559(16) 0.0513(11) Uani 1 1 d . . . . .
H50 H 0.224687 0.332215 0.067925 0.062 Uiso 1 1 calc R . . . .
C51 C 0.34461(19) 0.3394(2) -0.15502(17) 0.0519(10) Uani 1 1 d . . . . .
H51A H 0.343614 0.322523 -0.193598 0.078 Uiso 1 1 calc GR . . . .
H51B H 0.326382 0.382072 -0.163026 0.078 Uiso 1 1 calc GR . . . .
H51C H 0.320970 0.311309 -0.141357 0.078 Uiso 1 1 calc GR . . . .
C52 C 0.78710(18) 0.3662(3) 0.06792(16) 0.0562(12) Uani 1 1 d . . . . .
H52A H 0.768052 0.325219 0.048057 0.067 Uiso 1 1 calc R . . . .
H52B H 0.762099 0.400780 0.039637 0.067 Uiso 1 1 calc R . . . .
C53 C 0.70162(19) 0.4519(2) 0.48564(18) 0.0531(11) Uani 1 1 d . . . . .
H53 H 0.674257 0.484874 0.455761 0.064 Uiso 1 1 calc R . . . .
C54 C 0.3896(2) 0.4255(2) -0.03642(17) 0.0547(11) Uani 1 1 d . . . . .
H54A H 0.344157 0.421739 -0.060265 0.066 Uiso 1 1 calc R . . . .
H54B H 0.399803 0.435864 0.007564 0.066 Uiso 1 1 calc R . . . .
C55 C 0.93922(18) 0.3441(2) 0.29999(17) 0.0540(11) Uani 1 1 d . . . . .
H55A H 0.929387 0.349394 0.255762 0.081 Uiso 1 1 calc GR . . . .
H55B H 0.962353 0.304501 0.316089 0.081 Uiso 1 1 calc GR . . . .
H55C H 0.964274 0.380169 0.324331 0.081 Uiso 1 1 calc GR . . . .
C56 C 0.8043(2) 0.4962(3) 0.5020(2) 0.0610(12) Uani 1 1 d . . . . .
C57 C 0.3207(2) 0.3607(3) 0.65015(17) 0.0578(12) Uani 1 1 d . . . . .
H57 H 0.349570 0.327328 0.677915 0.069 Uiso 1 1 calc R . . . .
C58 C 0.29961(19) 0.3400(3) 0.58170(17) 0.0565(12) Uani 1 1 d . . . . .
H58A H 0.271156 0.303266 0.571211 0.068 Uiso 1 1 calc R . . . .
H58B H 0.277601 0.375385 0.552731 0.068 Uiso 1 1 calc R . . . .
C59 C 0.5904(2) 0.3051(2) 0.46127(19) 0.0555(11) Uani 1 1 d . . . . .
H59A H 0.619913 0.284630 0.500273 0.083 Uiso 1 1 calc GR . . . .
H59B H 0.592836 0.285144 0.425533 0.083 Uiso 1 1 calc GR . . . .
H59C H 0.548508 0.300309 0.456621 0.083 Uiso 1 1 calc GR . . . .
C60 C 0.8076(2) 0.4365(2) 0.16503(19) 0.0572(11) Uani 1 1 d . . . . .
H60A H 0.850221 0.443520 0.171099 0.069 Uiso 1 1 calc R . . . .
H60B H 0.809496 0.434402 0.207128 0.069 Uiso 1 1 calc R . . . .
C61 C 0.60627(18) 0.3774(2) 0.46348(16) 0.0501(10) Uani 1 1 d . . . . .
C62 C 0.67086(19) 0.3850(2) 0.46508(18) 0.0517(10) Uani 1 1 d . . . . .
H62A H 0.699157 0.352701 0.494158 0.062 Uiso 1 1 calc R . . . .
H62B H 0.666276 0.375556 0.422681 0.062 Uiso 1 1 calc R . . . .
C63 C 0.26632(19) 0.3381(3) -0.01216(15) 0.0596(13) Uani 1 1 d . . . . .
H63A H 0.275701 0.333990 -0.047621 0.089 Uiso 1 1 calc GR . . . .
H63B H 0.242567 0.377152 -0.016908 0.089 Uiso 1 1 calc GR . . . .
H63C H 0.242067 0.301298 -0.011205 0.089 Uiso 1 1 calc GR . . . .
C64 C 0.7191(2) 0.3091(3) 0.90795(16) 0.0643(14) Uani 1 1 d . . . . .
H64A H 0.693640 0.344081 0.910381 0.097 Uiso 1 1 calc GR . . . .
H64B H 0.761889 0.314956 0.940101 0.097 Uiso 1 1 calc GR . . . .
H64C H 0.703316 0.268580 0.914987 0.097 Uiso 1 1 calc GR . . . .
F02N F 0.8858(2) 0.8415(4) 0.5351(2) 0.122(2) Uani 0.771(6) 1 d D U P D 1
C65 C 1.05562(18) 0.3202(3) 0.53594(19) 0.0635(13) Uani 1 1 d . . . . .
H65A H 1.059633 0.283904 0.512389 0.095 Uiso 1 1 calc GR . . . .
H65B H 1.089311 0.319252 0.578931 0.095 Uiso 1 1 calc GR . . . .
H65C H 1.057629 0.359893 0.515494 0.095 Uiso 1 1 calc GR . . . .
C66 C 1.01529(19) 0.3560(3) 0.72685(18) 0.0608(12) Uani 1 1 d . . . . .
H66A H 1.039357 0.321112 0.755363 0.073 Uiso 1 1 calc R . . . .
H66B H 1.005097 0.387692 0.751242 0.073 Uiso 1 1 calc R . . . .
C67 C 0.1356(2) 0.3585(3) 0.27608(19) 0.0791(18) Uani 1 1 d . . . . .
H67 H 0.144892 0.327782 0.249649 0.095 Uiso 1 1 calc R . . . .
C68 C 0.18269(18) 0.3455(3) 0.34413(17) 0.0597(12) Uani 1 1 d . . . . .
H68A H 0.182748 0.380645 0.371713 0.072 Uiso 1 1 calc R . . . .
H68B H 0.172822 0.305306 0.359102 0.072 Uiso 1 1 calc R . . . .
C69 C 0.5542(2) 0.4136(3) 0.40846(18) 0.0653(13) Uani 1 1 d . . . . .
H69A H 0.516217 0.411774 0.412962 0.098 Uiso 1 1 calc GR . . . .
H69B H 0.546946 0.393895 0.368615 0.098 Uiso 1 1 calc GR . . . .
H69C H 0.566406 0.458127 0.408951 0.098 Uiso 1 1 calc GR . . . .
C70 C 1.0532(2) 0.3879(3) 0.6962(2) 0.0682(14) Uani 1 1 d . . . . .
H70 H 1.051244 0.359302 0.661917 0.082 Uiso 1 1 calc R . . . .
C71 C 0.3566(3) 0.4234(3) 0.6644(2) 0.0735(15) Uani 1 1 d . . . . .
H71A H 0.328463 0.456704 0.636821 0.088 Uiso 1 1 calc R . . . .
H71B H 0.390320 0.418393 0.652476 0.088 Uiso 1 1 calc R . . . .
N9 N 0.4032(3) 0.6153(3) 0.0462(2) 0.0928(15) Uani 1 1 d . U . . .
C72 C 0.4102(2) 0.4809(2) -0.0634(2) 0.0711(14) Uani 1 1 d . . . . .
H72A H 0.391323 0.476809 -0.109212 0.107 Uiso 1 1 calc GR . . . .
H72B H 0.455230 0.480367 -0.046042 0.107 Uiso 1 1 calc GR . . . .
H72C H 0.397106 0.521047 -0.052420 0.107 Uiso 1 1 calc GR . . . .
C73 C 0.1498(2) 0.3292(3) 0.11585(19) 0.085(2) Uani 1 1 d . . . . .
H73A H 0.149334 0.295071 0.087710 0.128 Uiso 1 1 calc GR . . . .
H73B H 0.144180 0.370292 0.094646 0.128 Uiso 1 1 calc GR . . . .
H73C H 0.116321 0.322381 0.127055 0.128 Uiso 1 1 calc GR . . . .
C74 C 0.8532(2) 0.3693(3) 0.0743(2) 0.0758(16) Uani 1 1 d . . . . .
H74A H 0.851521 0.362544 0.033123 0.114 Uiso 1 1 calc GR . . . .
H74B H 0.878766 0.336252 0.103444 0.114 Uiso 1 1 calc GR . . . .
H74C H 0.871124 0.411231 0.090448 0.114 Uiso 1 1 calc GR . . . .
C75 C 0.6036(2) 0.5230(2) 0.5163(2) 0.0687(13) Uani 1 1 d . . . . .
H75A H 0.602641 0.525215 0.475038 0.103 Uiso 1 1 calc GR . . . .
H75B H 0.619769 0.563104 0.538832 0.103 Uiso 1 1 calc GR . . . .
H75C H 0.561697 0.516007 0.510956 0.103 Uiso 1 1 calc GR . . . .
C76 C 0.9032(5) 0.3379(7) 0.8588(5) 0.060(3) Uani 0.491(10) 1 d D U P E 1
H76A H 0.930681 0.366920 0.850681 0.072 Uiso 0.491(10) 1 calc R . P E 1
H76B H 0.924939 0.296895 0.874278 0.072 Uiso 0.491(10) 1 calc R . P E 1
C77 C 1.0223(3) 0.4531(3) 0.6657(3) 0.0853(17) Uani 1 1 d . . . . .
H77A H 0.977004 0.446996 0.643328 0.102 Uiso 1 1 calc R . . . .
H77B H 1.031213 0.484269 0.699777 0.102 Uiso 1 1 calc R . . . .
C78 C 0.6570(3) 0.4718(3) 0.6235(2) 0.0762(15) Uani 1 1 d . . . . .
H78A H 0.617147 0.472220 0.624290 0.114 Uiso 1 1 calc GR . . . .
H78B H 0.679511 0.511123 0.642375 0.114 Uiso 1 1 calc GR . . . .
H78C H 0.681278 0.435145 0.647482 0.114 Uiso 1 1 calc GR . . . .
C79 C 0.2606(3) 0.3606(4) 0.66192(19) 0.095(2) Uani 1 1 d . . . . .
H79A H 0.243570 0.316924 0.654195 0.114 Uiso 1 1 calc R . . . .
H79B H 0.274528 0.370082 0.706881 0.114 Uiso 1 1 calc R . . . .
C80 C 0.1432(3) 0.4259(4) 0.2546(2) 0.094(2) Uani 1 1 d . . . . .
H80A H 0.186227 0.430151 0.261140 0.113 Uiso 1 1 calc R . . . .
H80B H 0.115795 0.429254 0.208912 0.113 Uiso 1 1 calc R . . . .
F036 F 0.8612(3) 0.7465(3) 0.5449(3) 0.132(2) Uani 0.771(6) 1 d D U P D 1
C81 C 0.8613(3) 0.4829(3) 0.4902(3) 0.0886(17) Uani 1 1 d . . . . .
H81A H 0.877101 0.523221 0.482847 0.133 Uiso 1 1 calc GR . . . .
H81B H 0.848803 0.455364 0.453382 0.133 Uiso 1 1 calc GR . . . .
H81C H 0.893661 0.461766 0.527049 0.133 Uiso 1 1 calc GR . . . .
C82 C 1.1213(3) 0.3941(4) 0.7454(2) 0.095(2) Uani 1 1 d . . . . .
H82A H 1.141413 0.426202 0.730662 0.115 Uiso 1 1 calc R . . . .
H82B H 1.122907 0.410026 0.785006 0.115 Uiso 1 1 calc R . . . .
C83 C 0.3857(4) 0.4484(3) 0.7335(2) 0.102(2) Uani 1 1 d . . . . .
H83A H 0.410252 0.486583 0.737270 0.154 Uiso 1 1 calc GR . . . .
H83B H 0.412324 0.415413 0.761923 0.154 Uiso 1 1 calc GR . . . .
H83C H 0.352720 0.458838 0.744591 0.154 Uiso 1 1 calc GR . . . .
C84 C 1.1581(3) 0.3321(4) 0.7591(3) 0.108(3) Uani 1 1 d . . . . .
H84A H 1.160741 0.318361 0.721400 0.162 Uiso 1 1 calc GR . . . .
H84B H 1.137310 0.299215 0.771541 0.162 Uiso 1 1 calc GR . . . .
H84C H 1.199733 0.339118 0.793290 0.162 Uiso 1 1 calc GR . . . .
C85 C 0.7671(3) 0.4949(3) 0.1291(3) 0.107(2) Uani 1 1 d . . . . .
H85A H 0.766917 0.499124 0.088296 0.161 Uiso 1 1 calc GR . . . .
H85B H 0.784291 0.533684 0.153781 0.161 Uiso 1 1 calc GR . . . .
H85C H 0.724808 0.488642 0.122770 0.161 Uiso 1 1 calc GR . . . .
N10 N 0.3753(3) 0.5148(3) 0.1833(3) 0.1132(18) Uani 1 1 d D U . F 2
C86 C 0.8873(6) 0.3670(7) 0.9083(5) 0.080(2) Uani 0.491(10) 1 d D U P E 1
H86 H 0.867992 0.332473 0.922154 0.096 Uiso 0.491(10) 1 calc R . P E 1
C87 C 1.0433(3) 0.4816(3) 0.6195(3) 0.0962(19) Uani 1 1 d . . . . .
H87A H 1.032012 0.452705 0.583872 0.144 Uiso 1 1 calc GR . . . .
H87B H 1.088176 0.487542 0.640874 0.144 Uiso 1 1 calc GR . . . .
H87C H 1.023031 0.522830 0.604432 0.144 Uiso 1 1 calc GR . . . .
C88 C 0.0690(2) 0.3409(5) 0.2675(2) 0.122(3) Uani 1 1 d . . . . .
H88A H 0.070734 0.299175 0.287392 0.146 Uiso 1 1 calc R . . . .
H88B H 0.055840 0.373194 0.288971 0.146 Uiso 1 1 calc R . . . .
C89 C 0.2105(3) 0.4040(4) 0.6253(3) 0.105(2) Uani 1 1 d . . . . .
H89A H 0.193120 0.393031 0.580748 0.157 Uiso 1 1 calc GR . . . .
H89B H 0.226218 0.447739 0.631715 0.157 Uiso 1 1 calc GR . . . .
H89C H 0.178261 0.400582 0.638893 0.157 Uiso 1 1 calc GR . . . .
C90 C 0.1296(4) 0.4822(4) 0.2866(3) 0.124(3) Uani 1 1 d . . . . .
H90A H 0.085275 0.483655 0.274009 0.187 Uiso 1 1 calc GR . . . .
H90B H 0.142155 0.521743 0.274010 0.187 Uiso 1 1 calc GR . . . .
H90C H 0.152668 0.477206 0.332230 0.187 Uiso 1 1 calc GR . . . .
C91 C 0.4210(4) 0.5732(4) 0.0783(3) 0.118(2) Uani 1 1 d . U . . .
N11 N 0.3393(4) 0.5089(3) 0.2281(3) 0.126(2) Uani 1 1 d . U . G 1
C92 C 0.9815(9) 0.3402(8) 1.0073(8) 0.086(4) Uani 0.491(10) 1 d D U P E 1
H92A H 1.003979 0.319695 0.987104 0.129 Uiso 0.491(10) 1 calc GR . P E 1
H92B H 0.955363 0.308654 1.013799 0.129 Uiso 0.491(10) 1 calc GR . P E 1
H92C H 1.011079 0.357832 1.047848 0.129 Uiso 0.491(10) 1 calc GR . P E 1
B03L B 0.8962(3) 0.7982(4) 0.5814(3) 0.0792(19) Uani 0.771(6) 1 d D U P D 1
C93 C 0.0201(3) 0.3377(5) 0.1960(3) 0.147(4) Uani 1 1 d . . . . .
H93A H 0.037499 0.314029 0.172604 0.221 Uiso 1 1 calc GR . . . .
H93B H 0.009691 0.381005 0.179109 0.221 Uiso 1 1 calc GR . . . .
H93C H -0.017259 0.316248 0.191888 0.221 Uiso 1 1 calc GR . . . .
C94 C 0.9430(7) 0.3912(7) 0.9671(6) 0.088(3) Uani 0.491(10) 1 d D U P E 1
H94A H 0.968468 0.418463 0.954357 0.105 Uiso 0.491(10) 1 calc R . P E 1
H94B H 0.928265 0.417909 0.991611 0.105 Uiso 0.491(10) 1 calc R . P E 1
C95 C 0.4641(3) 0.5366(4) 0.3022(4) 0.132(3) Uani 1 1 d . U . G 1
H95A H 0.494685 0.521718 0.289284 0.198 Uiso 1 1 calc GR . . G 1
H95B H 0.472419 0.517055 0.342443 0.198 Uiso 1 1 calc GR . . G 1
H95C H 0.466602 0.582969 0.306704 0.198 Uiso 1 1 calc GR . . G 1
C96 C 0.4027(5) 0.5187(5) 0.2550(4) 0.129(2) Uani 1 1 d . U . G 1
O21 O 1.0272(6) 0.4835(5) 0.8563(5) 0.286(6) Uani 1 1 d . . . . .
H21A H 1.026064 0.524767 0.856877 0.429 Uiso 1 1 d R . . . .
H21B H 1.010054 0.470337 0.817677 0.429 Uiso 1 1 d R . . . .
C97 C 0.4579(6) 0.5231(5) 0.1239(4) 0.196(5) Uani 1 1 d . U . . .
H97A H 0.459046 0.484821 0.101072 0.294 Uiso 1 1 calc GR . . . .
H97B H 0.438894 0.512792 0.151054 0.294 Uiso 1 1 calc GR . . . .
H97C H 0.500037 0.538564 0.149608 0.294 Uiso 1 1 calc GR . . . .
C98 C 0.8437(7) 0.4222(7) 0.8891(7) 0.093(3) Uani 0.491(10) 1 d D U P E 1
C99 C 0.8098(8) 0.4629(8) 0.9145(7) 0.126(4) Uani 0.491(10) 1 d D U P E 1
H99A H 0.804947 0.505895 0.896975 0.188 Uiso 0.491(10) 1 calc GR . P E 1
H99B H 0.833336 0.465033 0.960370 0.188 Uiso 0.491(10) 1 calc GR . P E 1
H99C H 0.769039 0.444521 0.902833 0.188 Uiso 0.491(10) 1 calc GR . P E 1
C100 C 0.2935(5) 0.4995(5) 0.0786(3) 0.074(3) Uani 0.5 1 d D U P F 2
H10A H 0.248298 0.497491 0.056695 0.112 Uiso 0.5 1 calc GR . P F 2
H10B H 0.310631 0.460787 0.069885 0.112 Uiso 0.5 1 calc GR . P F 2
H10C H 0.307497 0.536699 0.063880 0.112 Uiso 0.5 1 calc GR . P F 2
C101 C 0.3154(4) 0.5052(5) 0.1490(4) 0.075(3) Uani 0.5 1 d D U P F 2
O22 O 0.8765(7) 0.9652(6) 0.5198(5) 0.162(5) Uani 0.5 1 d . . P . .
H22A H 0.867599 0.957340 0.550235 0.244 Uiso 0.5 1 d R . P . .
H22B H 0.898319 0.999820 0.527965 0.244 Uiso 0.5 1 d R . P . .
F0AA F 0.9645(10) 0.7806(14) 0.613(2) 0.088(5) Uani 0.229(6) 1 d D U P D 2
B03M B 0.9079(9) 0.7626(9) 0.5843(7) 0.095(4) Uani 0.229(6) 1 d D U P D 2
F00U F 0.8745(10) 0.7841(11) 0.6087(10) 0.107(4) Uani 0.229(6) 1 d D U P D 2
F02O F 0.8823(6) 0.7893(9) 0.5292(5) 0.070(3) Uani 0.229(6) 1 d D U P D 2
F0 F 0.9080(7) 0.7008(7) 0.5858(6) 0.095(4) Uani 0.229(6) 1 d D U P D 2
O23 O 0.9149(2) 0.6190(3) 0.5794(2) 0.1137(16) Uani 1 1 d . . . H 3
H23A H 0.881088 0.598183 0.570237 0.171 Uiso 1 1 d R . . H 3
H23B H 0.893189 0.658763 0.574407 0.171 Uiso 1 1 d R . . H 3
C76A C 0.8974(5) 0.3614(6) 0.8555(5) 0.060(3) Uani 0.509(10) 1 d D U P E 2
H76C H 0.914277 0.395866 0.839569 0.073 Uiso 0.509(10) 1 calc R . P E 2
H76D H 0.931160 0.330830 0.878892 0.073 Uiso 0.509(10) 1 calc R . P E 2
C86A C 0.8738(6) 0.3899(6) 0.9001(5) 0.080(2) Uani 0.509(10) 1 d D U P E 2
H86A H 0.850855 0.356810 0.911117 0.096 Uiso 0.509(10) 1 calc R . P E 2
C92A C 0.9748(7) 0.3688(8) 1.0008(9) 0.093(4) Uani 0.509(10) 1 d D U P E 2
H92D H 0.976810 0.333334 0.975222 0.139 Uiso 0.509(10) 1 calc GR . P E 2
H92E H 0.963334 0.352659 1.032367 0.139 Uiso 0.509(10) 1 calc GR . P E 2
H92F H 1.015247 0.389587 1.021767 0.139 Uiso 0.509(10) 1 calc GR . P E 2
C94A C 0.9277(6) 0.4156(7) 0.9597(5) 0.086(3) Uani 0.509(10) 1 d D U P E 2
H94C H 0.949029 0.448545 0.947188 0.103 Uiso 0.509(10) 1 calc R . P E 2
H94D H 0.910492 0.437060 0.985023 0.103 Uiso 0.509(10) 1 calc R . P E 2
C98A C 0.8318(6) 0.4452(7) 0.8678(6) 0.094(3) Uani 0.509(10) 1 d D U P E 2
H98A H 0.819103 0.443386 0.822211 0.113 Uiso 0.509(10) 1 calc R . P E 2
H98B H 0.794184 0.442205 0.873537 0.113 Uiso 0.509(10) 1 calc R . P E 2
C99A C 0.8628(8) 0.5061(7) 0.8931(9) 0.148(5) Uani 0.509(10) 1 d D U P E 2
H99D H 0.840468 0.540436 0.863749 0.222 Uiso 0.509(10) 1 calc GR . P E 2
H99E H 0.905283 0.504276 0.898868 0.222 Uiso 0.509(10) 1 calc GR . P E 2
H99F H 0.863364 0.514292 0.933619 0.222 Uiso 0.509(10) 1 calc GR . P E 2

loop_
_atom_site_aniso_label
_atom_site_aniso_U_11
_atom_site_aniso_U_22
_atom_site_aniso_U_33
_atom_site_aniso_U_23
_atom_site_aniso_U_13
_atom_site_aniso_U_12
O1 0.0333(12) 0.0665(18) 0.0226(10) 0.0014(10) 0.0162(10) 0.0000(11)
O2 0.0433(14) 0.0723(19) 0.0290(11) 0.0021(11) 0.0251(11) -0.0019(12)
O3 0.0312(13) 0.094(2) 0.0250(11) 0.0040(11) 0.0174(10) 0.0050(13)
O4 0.0417(14) 0.082(2) 0.0293(11) -0.0001(11) 0.0256(11) 0.0014(13)
O5 0.0357(14) 0.110(2) 0.0235(11) -0.0100(12) 0.0180(11) -0.0068(14)
O6 0.0409(14) 0.086(2) 0.0296(11) -0.0003(12) 0.0214(11) 0.0024(13)
O7 0.0336(13) 0.103(2) 0.0268(11) 0.0047(12) 0.0196(10) 0.0063(13)
O8 0.0404(15) 0.104(2) 0.0263(11) -0.0064(12) 0.0176(11) 0.0083(14)
O9 0.0323(13) 0.093(2) 0.0312(12) -0.0018(12) 0.0209(11) -0.0014(13)
O10 0.0413(14) 0.094(2) 0.0212(11) 0.0025(11) 0.0156(11) 0.0068(13)
O11 0.0348(13) 0.090(2) 0.0282(11) 0.0026(12) 0.0145(10) 0.0046(13)
O12 0.0353(14) 0.094(2) 0.0302(12) -0.0027(12) 0.0160(11) -0.0022(13)
O13 0.0437(16) 0.103(3) 0.0315(12) -0.0078(13) 0.0217(12) -0.0121(15)
O14 0.0434(15) 0.100(2) 0.0247(11) -0.0011(12) 0.0161(11) 0.0048(14)
O15 0.0408(15) 0.103(2) 0.0265(12) 0.0008(12) 0.0201(11) 0.0020(14)
O16 0.0281(13) 0.127(3) 0.0293(12) -0.0099(14) 0.0167(11) -0.0100(14)
O17 0.0598(19) 0.078(2) 0.0508(15) -0.0067(15) 0.0334(15) -0.0169(16)
O18 0.0367(15) 0.118(3) 0.0314(12) 0.0097(13) 0.0214(11) 0.0154(15)
N1 0.0323(15) 0.064(2) 0.0219(12) -0.0015(12) 0.0166(11) 0.0006(13)
N2 0.0401(16) 0.062(2) 0.0278(13) -0.0014(13) 0.0220(13) -0.0054(14)
N3 0.0317(15) 0.072(2) 0.0269(13) -0.0031(13) 0.0177(12) -0.0014(14)
O19 0.0394(15) 0.144(3) 0.0373(14) -0.0312(16) 0.0268(12) -0.0211(17)
N4 0.0337(16) 0.083(3) 0.0251(13) 0.0016(14) 0.0170(12) 0.0057(15)
O20 0.0555(18) 0.090(2) 0.0593(16) -0.0064(15) 0.0421(15) -0.0076(15)
N5 0.0361(16) 0.082(3) 0.0269(13) 0.0017(14) 0.0176(13) 0.0037(15)
N6 0.0367(16) 0.081(3) 0.0215(13) 0.0023(13) 0.0149(12) 0.0072(15)
N7 0.0470(19) 0.073(3) 0.0430(16) -0.0125(15) 0.0327(15) -0.0132(16)
F00S 0.063(4) 0.221(6) 0.083(3) 0.033(4) 0.040(3) 0.041(4)
F00T 0.057(2) 0.189(5) 0.0378(18) -0.002(2) 0.0289(16) 0.033(3)
C1 0.0380(19) 0.053(2) 0.0277(15) -0.0057(14) 0.0201(15) -0.0055(16)
C2 0.041(2) 0.064(3) 0.0258(15) 0.0023(15) 0.0202(15) 0.0021(17)
C3 0.0327(17) 0.051(2) 0.0263(15) 0.0002(14) 0.0158(14) 0.0001(15)
C4 0.0393(19) 0.051(2) 0.0303(16) -0.0012(15) 0.0209(15) -0.0036(16)
N8 0.058(2) 0.072(3) 0.079(2) -0.016(2) 0.045(2) -0.0140(19)
C5 0.0324(18) 0.061(3) 0.0289(15) 0.0008(15) 0.0169(14) 0.0013(16)
C6 0.0328(18) 0.055(2) 0.0287(15) -0.0017(15) 0.0183(14) -0.0020(16)
C7 0.0387(19) 0.058(3) 0.0257(15) 0.0000(14) 0.0214(14) -0.0005(16)
C8 0.0355(18) 0.055(2) 0.0305(16) 0.0005(15) 0.0226(15) -0.0007(16)
C9 0.0400(19) 0.057(3) 0.0293(16) -0.0019(15) 0.0226(15) -0.0034(17)
C10 0.044(2) 0.056(3) 0.0254(15) 0.0002(15) 0.0209(15) -0.0021(17)
C11 0.0371(19) 0.063(3) 0.0298(16) -0.0032(15) 0.0213(15) -0.0027(17)
C12 0.0370(19) 0.058(3) 0.0285(16) -0.0008(15) 0.0193(15) 0.0017(16)
C13 0.0319(18) 0.061(3) 0.0314(16) 0.0016(15) 0.0184(15) 0.0028(16)
C14 0.0390(19) 0.061(3) 0.0278(15) -0.0005(15) 0.0209(15) 0.0003(17)
C15 0.0384(19) 0.066(3) 0.0262(15) 0.0041(15) 0.0222(15) 0.0028(17)
C16 0.046(2) 0.060(3) 0.0252(15) 0.0036(15) 0.0222(15) 0.0021(18)
C17 0.0357(18) 0.061(3) 0.0253(15) -0.0019(15) 0.0172(14) -0.0027(16)
C18 0.041(2) 0.059(3) 0.0302(16) -0.0010(15) 0.0231(15) -0.0046(17)
C19 0.042(2) 0.058(3) 0.0307(16) 0.0015(15) 0.0182(15) -0.0016(17)
C20 0.0368(18) 0.054(2) 0.0312(16) -0.0034(15) 0.0221(15) -0.0016(16)
C21 0.0384(19) 0.061(3) 0.0280(16) -0.0032(15) 0.0188(15) -0.0051(17)
C22 0.046(2) 0.060(3) 0.0260(16) 0.0029(15) 0.0186(16) 0.0066(18)
C23 0.0335(18) 0.064(3) 0.0298(16) 0.0011(15) 0.0186(15) 0.0007(17)
C24 0.041(2) 0.061(3) 0.0281(16) 0.0004(15) 0.0207(15) 0.0017(17)
C25 0.044(2) 0.051(2) 0.0293(16) 0.0027(15) 0.0249(15) 0.0001(16)
C26 0.0376(19) 0.058(3) 0.0284(16) 0.0002(15) 0.0176(15) -0.0027(17)
C27 0.039(2) 0.069(3) 0.0301(16) 0.0013(16) 0.0195(15) 0.0004(18)
C28 0.040(2) 0.068(3) 0.0253(16) 0.0022(15) 0.0167(15) 0.0064(18)
C29 0.039(2) 0.070(3) 0.0286(16) -0.0067(16) 0.0206(15) -0.0049(18)
C30 0.039(2) 0.072(3) 0.0306(16) 0.0014(16) 0.0212(16) 0.0034(18)
C31 0.0327(18) 0.078(3) 0.0348(17) -0.0091(17) 0.0207(16) -0.0087(18)
C32 0.039(2) 0.069(3) 0.0281(16) -0.0013(16) 0.0189(16) -0.0007(18)
C33 0.040(2) 0.075(3) 0.0260(16) -0.0007(16) 0.0171(15) 0.0024(18)
C34 0.0336(18) 0.069(3) 0.0298(16) 0.0005(16) 0.0162(15) 0.0016(17)
C35 0.0355(19) 0.071(3) 0.0296(16) 0.0059(16) 0.0190(15) 0.0037(18)
C36 0.039(2) 0.069(3) 0.0400(18) -0.0030(17) 0.0273(17) -0.0023(18)
C37 0.0335(19) 0.075(3) 0.0309(16) 0.0026(16) 0.0182(15) 0.0057(17)
C38 0.0372(19) 0.061(3) 0.0311(16) 0.0049(15) 0.0183(15) 0.0029(17)
C39 0.043(2) 0.065(3) 0.0316(17) 0.0009(16) 0.0206(16) 0.0051(18)
C40 0.0340(19) 0.078(3) 0.0293(16) 0.0008(16) 0.0173(15) 0.0028(18)
C41 0.0327(18) 0.069(3) 0.0299(16) 0.0008(16) 0.0138(15) 0.0026(17)
C42 0.0363(19) 0.074(3) 0.0266(15) 0.0028(16) 0.0187(14) 0.0013(18)
C43 0.0369(19) 0.071(3) 0.0307(16) 0.0018(16) 0.0207(15) 0.0018(18)
C44 0.0369(19) 0.069(3) 0.0270(16) -0.0004(16) 0.0160(15) 0.0054(18)
C45 0.039(2) 0.065(3) 0.0290(16) 0.0011(16) 0.0177(15) 0.0055(18)
C46 0.038(2) 0.067(3) 0.0305(17) 0.0024(16) 0.0114(15) 0.0026(18)
C47 0.055(2) 0.078(3) 0.0314(17) 0.0010(17) 0.0308(18) -0.008(2)
C48 0.047(2) 0.067(3) 0.0404(19) 0.0015(18) 0.0189(18) -0.009(2)
C49 0.057(2) 0.061(3) 0.0437(19) -0.0058(18) 0.0305(19) -0.010(2)
C50 0.0317(19) 0.097(4) 0.0253(16) -0.0100(17) 0.0134(15) -0.0076(19)
C51 0.050(2) 0.068(3) 0.0346(18) 0.0005(17) 0.0170(17) 0.001(2)
C52 0.040(2) 0.104(4) 0.0307(17) 0.0037(19) 0.0212(16) -0.004(2)
C53 0.045(2) 0.078(3) 0.046(2) -0.0007(19) 0.0291(19) -0.006(2)
C54 0.053(2) 0.069(3) 0.0335(18) -0.0059(18) 0.0124(18) 0.008(2)
C55 0.037(2) 0.098(4) 0.0380(18) 0.0070(19) 0.0267(17) 0.008(2)
C56 0.048(2) 0.081(4) 0.062(3) 0.004(2) 0.032(2) -0.003(2)
C57 0.056(3) 0.092(4) 0.0357(19) 0.008(2) 0.0301(19) 0.020(2)
C58 0.042(2) 0.103(4) 0.0359(18) 0.003(2) 0.0279(17) 0.010(2)
C59 0.057(3) 0.068(3) 0.052(2) -0.017(2) 0.034(2) -0.014(2)
C60 0.043(2) 0.081(3) 0.048(2) 0.003(2) 0.0208(19) 0.002(2)
C61 0.043(2) 0.082(3) 0.0284(16) -0.0039(17) 0.0195(16) -0.004(2)
C62 0.049(2) 0.073(3) 0.0404(19) -0.0025(18) 0.0270(18) -0.004(2)
C63 0.041(2) 0.115(4) 0.0231(16) -0.0105(19) 0.0152(16) -0.009(2)
C64 0.051(2) 0.123(4) 0.0222(16) 0.008(2) 0.0196(17) 0.012(2)
F02N 0.070(3) 0.221(6) 0.064(2) 0.066(3) 0.022(2) 0.004(4)
C65 0.0287(19) 0.118(4) 0.043(2) 0.001(2) 0.0152(17) 0.008(2)
C66 0.037(2) 0.107(4) 0.0357(19) -0.004(2) 0.0141(17) -0.008(2)
C67 0.039(2) 0.165(6) 0.037(2) 0.003(3) 0.0200(19) 0.002(3)
C68 0.033(2) 0.116(4) 0.0386(19) -0.003(2) 0.0233(17) -0.004(2)
C69 0.056(3) 0.098(4) 0.041(2) 0.008(2) 0.022(2) 0.005(2)
C70 0.051(3) 0.110(5) 0.048(2) -0.015(2) 0.026(2) -0.011(3)
C71 0.103(4) 0.085(4) 0.043(2) 0.004(2) 0.042(3) 0.020(3)
N9 0.093(3) 0.121(4) 0.075(3) -0.006(3) 0.047(3) 0.010(3)
C72 0.064(3) 0.058(3) 0.062(3) -0.001(2) 0.004(2) 0.001(2)
C73 0.034(2) 0.188(6) 0.038(2) -0.019(3) 0.0200(19) -0.025(3)
C74 0.049(3) 0.144(5) 0.045(2) -0.005(3) 0.031(2) -0.008(3)
C75 0.079(3) 0.062(3) 0.088(3) -0.003(3) 0.058(3) -0.006(3)
C76 0.061(4) 0.083(6) 0.026(3) -0.008(4) 0.011(3) 0.005(4)
C77 0.098(4) 0.098(5) 0.079(3) -0.018(3) 0.057(3) -0.022(4)
C78 0.102(4) 0.087(4) 0.055(3) -0.018(2) 0.049(3) -0.026(3)
C79 0.078(4) 0.181(7) 0.031(2) 0.004(3) 0.030(2) 0.045(4)
C80 0.064(3) 0.167(7) 0.050(3) 0.015(3) 0.026(3) 0.038(4)
F036 0.085(3) 0.181(5) 0.112(4) -0.024(4) 0.030(3) 0.036(3)
C81 0.065(3) 0.092(4) 0.135(5) -0.003(4) 0.068(4) -0.005(3)
C82 0.056(3) 0.183(7) 0.048(3) -0.017(3) 0.025(2) -0.028(4)
C83 0.170(7) 0.083(4) 0.052(3) -0.003(3) 0.050(4) 0.023(4)
C84 0.046(3) 0.209(9) 0.060(3) 0.011(4) 0.017(3) 0.004(4)
C85 0.079(4) 0.079(5) 0.122(5) -0.004(4) 0.009(4) 0.002(3)
N10 0.143(5) 0.112(4) 0.093(3) -0.007(3) 0.061(3) 0.001(4)
C86 0.084(4) 0.103(5) 0.048(3) 0.003(4) 0.028(3) -0.013(4)
C87 0.124(5) 0.097(5) 0.092(4) -0.002(3) 0.070(4) -0.013(4)
C88 0.037(3) 0.286(10) 0.045(3) -0.006(4) 0.020(2) -0.004(4)
C89 0.079(4) 0.184(7) 0.060(3) -0.006(4) 0.039(3) 0.018(4)
C90 0.123(6) 0.166(8) 0.077(4) 0.019(4) 0.039(4) 0.061(5)
C91 0.170(6) 0.099(5) 0.069(3) -0.004(3) 0.040(4) 0.026(4)
N11 0.147(5) 0.131(5) 0.103(4) 0.002(3) 0.059(4) 0.016(4)
C92 0.078(7) 0.096(9) 0.077(6) -0.001(7) 0.029(5) 0.007(7)
B03L 0.057(3) 0.152(5) 0.047(3) 0.009(3) 0.040(3) 0.016(4)
C93 0.047(3) 0.327(13) 0.057(3) -0.005(5) 0.015(3) -0.007(5)
C94 0.089(5) 0.103(6) 0.066(4) 0.002(4) 0.031(4) 0.002(5)
C95 0.063(4) 0.097(5) 0.195(7) 0.085(5) 0.023(4) 0.008(3)
C96 0.139(5) 0.151(6) 0.109(4) -0.025(4) 0.067(4) -0.012(5)
O21 0.392(16) 0.243(11) 0.333(13) -0.132(10) 0.261(13) -0.173(11)
C97 0.256(10) 0.125(7) 0.105(5) 0.006(5) -0.006(6) -0.007(7)
C98 0.100(5) 0.111(5) 0.070(4) -0.012(4) 0.042(4) 0.013(4)
C99 0.137(8) 0.141(9) 0.113(7) -0.012(7) 0.069(7) -0.010(7)
C100 0.086(7) 0.064(6) 0.069(5) 0.013(5) 0.031(5) -0.003(5)
C101 0.088(5) 0.074(5) 0.071(5) 0.006(4) 0.043(4) -0.004(5)
O22 0.202(13) 0.106(8) 0.113(8) 0.006(6) 0.015(8) -0.014(8)
F0AA 0.040(6) 0.153(9) 0.087(8) 0.031(7) 0.043(6) 0.052(6)
B03M 0.072(5) 0.146(6) 0.069(5) 0.010(5) 0.033(4) 0.016(5)
F00U 0.077(6) 0.171(8) 0.075(7) 0.010(7) 0.036(5) 0.018(7)
F02O 0.061(5) 0.132(8) 0.034(4) 0.006(5) 0.037(4) 0.017(6)
F0 0.101(8) 0.126(8) 0.086(7) 0.022(6) 0.064(6) 0.011(7)
O23 0.091(3) 0.170(5) 0.100(3) -0.029(3) 0.061(3) -0.037(3)
C76A 0.052(4) 0.094(6) 0.037(3) 0.020(4) 0.021(3) 0.004(4)
C86A 0.080(4) 0.101(5) 0.055(3) 0.003(4) 0.026(3) 0.003(4)
C92A 0.042(5) 0.081(8) 0.117(8) 0.023(7) 0.004(5) 0.015(6)
C94A 0.090(4) 0.108(5) 0.066(4) -0.003(4) 0.041(3) 0.007(4)
C98A 0.101(5) 0.122(6) 0.067(5) -0.017(4) 0.045(4) 0.028(5)
C99A 0.137(9) 0.160(9) 0.147(8) 0.025(8) 0.065(7) -0.009(8)

loop_
_atom_type_symbol
_atom_type_description
_atom_type_scat_dispersion_real
_atom_type_scat_dispersion_imag
_atom_type_scat_source
C C 0.0181 0.0091 'International Tables Vol C Tables 4.2.6.8 and 6.1.1.4'
H H 0.0000 0.0000 'International Tables Vol C Tables 4.2.6.8 and 6.1.1.4'
B B 0.0090 0.0039 'International Tables Vol C Tables 4.2.6.8 and 6.1.1.4'
F F 0.0727 0.0534 'International Tables Vol C Tables 4.2.6.8 and 6.1.1.4'
N N 0.0311 0.0180 'International Tables Vol C Tables 4.2.6.8 and 6.1.1.4'
O O 0.0492 0.0322 'International Tables Vol C Tables 4.2.6.8 and 6.1.1.4'

loop_
_geom_angle_atom_site_label_1
_geom_angle_atom_site_label_2
_geom_angle_atom_site_label_3
_geom_angle
_geom_angle_site_symmetry_1
_geom_angle_site_symmetry_3
_geom_angle_publ_flag
C3 O1 C7 119.4(2) . . ?
C25 O2 C47 116.7(3) . . ?
C13 O3 C42 119.2(3) . . ?
C18 O4 C58 119.1(3) . . ?
C29 O5 C63 116.8(3) . . ?
C30 O7 C55 117.1(3) . . ?
C21 O9 C68 119.8(2) . . ?
C22 O10 C64 116.5(3) . . ?
C41 O11 C65 116.8(3) . . ?
C38 O12 C66 120.5(3) . . ?
C28 O14 C76 118.5(6) . . ?
C28 O14 C76A 119.3(6) . . ?
C31 O16 C73 117.1(3) . . ?
C11 N1 C6 126.0(2) . . ?
C9 N2 C10 126.6(3) . . ?
C12 N3 C17 125.8(3) . . ?
C43 N4 C34 125.4(3) . . ?
C32 N5 C27 125.8(3) . . ?
C33 N6 C24 127.4(3) . . ?
O20 N7 C49 106.9(3) . . ?
O20 N7 C61 110.2(3) . . ?
C49 N7 C61 119.3(3) . . ?
C20 C1 C12 113.6(3) . . ?
C20 C1 C21 117.3(3) . . ?
C21 C1 C12 129.1(3) . . ?
C24 C2 C10 121.8(3) . . ?
O1 C3 C8 117.4(3) . . ?
O1 C3 C15 122.7(3) . . ?
C15 C3 C8 119.9(3) . . ?
C18 C4 C9 128.8(3) . . ?
C20 C4 C9 114.4(3) . . ?
C20 C4 C18 116.6(3) . . ?
C56 N8 C53 124.8(4) . . ?
C6 C5 C17 121.2(3) . . ?
C5 C6 N1 122.8(3) . . ?
C29 C6 N1 118.0(3) . . ?
C29 C6 C5 119.2(3) . . ?
O1 C7 C26 107.8(2) . . ?
C3 C8 C11 127.7(3) . . ?
C14 C8 C3 117.3(3) . . ?
C14 C8 C11 114.9(3) . . ?
O6 C9 N2 120.2(3) . . ?
O6 C9 C4 118.2(3) . . ?
N2 C9 C4 121.6(3) . . ?
C2 C10 N2 123.7(3) . . ?
C2 C10 C25 118.6(3) . . ?
C25 C10 N2 117.7(3) . . ?
N1 C11 C8 119.3(3) . . ?
O19 C11 N1 122.2(3) . . ?
O19 C11 C8 118.5(3) . . ?
O18 C12 N3 122.3(3) . . ?
O18 C12 C1 118.0(3) . . ?
N3 C12 C1 119.7(3) . . ?
O3 C13 C15 122.8(3) . . ?
O3 C13 C23 116.3(3) . . ?
C15 C13 C23 120.9(3) . . ?
C8 C14 C23 124.5(3) . . ?
C13 C15 C3 120.9(3) . . ?
C25 C16 C22 120.2(3) . . ?
C5 C17 N3 123.4(3) . . ?
C5 C17 C31 118.8(3) . . ?
C31 C17 N3 117.7(3) . . ?
O4 C18 C4 116.6(3) . . ?
O4 C18 C36 123.3(3) . . ?
C36 C18 C4 120.1(3) . . ?
C51 C19 C26 113.3(3) . . ?
C1 C20 C4 125.0(3) . . ?
O9 C21 C1 116.7(3) . . ?
O9 C21 C36 123.3(3) . . ?
C36 C21 C1 120.0(3) . . ?
O10 C22 C16 125.2(3) . . ?
O10 C22 C24 114.8(3) . . ?
C16 C22 C24 120.0(3) . . ?
C13 C23 C43 128.2(3) . . ?
C14 C23 C13 116.4(3) . . ?
C14 C23 C43 115.4(3) . . ?
C2 C24 N6 123.1(3) . . ?
C2 C24 C22 119.0(3) . . ?
C22 C24 N6 117.9(3) . . ?
O2 C25 C10 114.7(3) . . ?
O2 C25 C16 124.9(3) . . ?
C16 C25 C10 120.4(3) . . ?
C7 C26 C19 109.2(3) . . ?
C54 C26 C7 112.6(3) . . ?
C54 C26 C19 112.8(3) . . ?
C40 C27 N5 123.6(3) . . ?
C40 C27 C41 118.9(3) . . ?
C41 C27 N5 117.3(3) . . ?
O14 C28 C45 117.2(3) . . ?
O14 C28 C46 122.8(3) . . ?
C46 C28 C45 120.0(3) . . ?
O5 C29 C6 115.5(3) . . ?
O5 C29 C50 124.1(3) . . ?
C6 C29 C50 120.4(3) . . ?
O7 C30 C34 114.6(3) . . ?
O7 C30 C37 125.1(3) . . ?
C37 C30 C34 120.2(3) . . ?
O16 C31 C17 115.2(3) . . ?
O16 C31 C50 124.4(3) . . ?
C50 C31 C17 120.4(3) . . ?
O13 C32 N5 122.0(3) . . ?
O13 C32 C39 118.7(3) . . ?
N5 C32 C39 119.3(3) . . ?
O15 C33 N6 121.5(3) . . ?
O15 C33 C45 118.5(3) . . ?
N6 C33 C45 120.0(3) . . ?
C30 C34 N4 118.3(3) . . ?
C40 C34 N4 122.6(3) . . ?
C40 C34 C30 119.0(3) . . ?
C42 C35 C52 107.3(3) . . ?
C60 C35 C42 113.1(3) . . ?
C60 C35 C52 113.9(3) . . ?
C18 C36 C21 120.9(3) . . ?
C30 C37 C41 119.7(3) . . ?
O12 C38 C39 115.9(3) . . ?
O12 C38 C46 123.3(3) . . ?
C46 C38 C39 120.8(3) . . ?
C38 C39 C32 129.3(3) . . ?
C44 C39 C32 113.8(3) . . ?
C44 C39 C38 116.9(3) . . ?
C27 C40 C34 121.2(3) . . ?
O11 C41 C27 115.1(3) . . ?
O11 C41 C37 123.9(3) . . ?
C37 C41 C27 120.9(3) . . ?
O3 C42 C35 108.3(3) . . ?
O8 C43 N4 122.0(3) . . ?
O8 C43 C23 119.5(3) . . ?
N4 C43 C23 118.4(3) . . ?
C39 C44 C45 124.4(3) . . ?
C28 C45 C33 128.9(3) . . ?
C44 C45 C28 117.1(3) . . ?
C44 C45 C33 114.0(3) . . ?
C38 C46 C28 120.7(3) . . ?
C53 C48 C49 113.7(3) . . ?
N7 C49 C48 106.8(3) . . ?
N7 C49 C75 110.5(4) . . ?
C48 C49 C75 112.7(3) . . ?
C78 C49 N7 106.9(3) . . ?
C78 C49 C48 111.0(4) . . ?
C78 C49 C75 108.7(4) . . ?
C31 C50 C29 120.0(3) . . ?
C74 C52 C35 113.9(3) . . ?
N8 C53 C48 114.5(3) . . ?
N8 C53 C62 106.5(3) . . ?
C48 C53 C62 107.5(3) . . ?
C72 C54 C26 115.7(4) . . ?
O17 C56 N8 123.1(4) . . ?
O17 C56 C81 122.1(4) . . ?
N8 C56 C81 114.9(5) . . ?
C58 C57 C79 107.4(4) . . ?
C71 C57 C58 111.0(3) . . ?
C71 C57 C79 115.7(4) . . ?
O4 C58 C57 107.9(3) . . ?
C35 C60 C85 114.7(4) . . ?
C59 C61 N7 105.4(3) . . ?
C59 C61 C62 109.3(4) . . ?
C62 C61 N7 106.4(3) . . ?
C69 C61 N7 111.3(3) . . ?
C69 C61 C59 110.8(4) . . ?
C69 C61 C62 113.2(3) . . ?
C53 C62 C61 115.5(4) . . ?
O12 C66 C70 106.3(3) . . ?
C68 C67 C80 111.8(5) . . ?
C68 C67 C88 108.7(4) . . ?
C80 C67 C88 116.3(5) . . ?
O9 C68 C67 106.1(3) . . ?
C66 C70 C77 109.3(4) . . ?
C82 C70 C66 109.6(4) . . ?
C82 C70 C77 113.7(5) . . ?
C57 C71 C83 117.4(4) . . ?
O14 C76 C86 108.9(9) . . ?
C87 C77 C70 115.3(5) . . ?
C89 C79 C57 118.3(5) . . ?
C90 C80 C67 117.1(5) . . ?
C84 C82 C70 114.4(6) . . ?
C94 C86 C76 114.4(10) . . ?
C98 C86 C76 117.8(9) . . ?
C98 C86 C94 103.4(11) . . ?
C93 C88 C67 111.7(4) . . ?
N9 C91 C97 167.5(11) . . ?
F00S B03L F00T 108.9(8) . . ?
F00S B03L F02N 111.4(9) . . ?
F00S B03L F036 117.0(8) . . ?
F00T B03L F02N 114.2(6) . . ?
F00T B03L F036 105.1(6) . . ?
F02N B03L F036 100.0(6) . . ?
C92 C94 C86 113.2(12) . . ?
N11 C96 C95 158.3(8) . . ?
C86 C98 C99 139.8(13) . . ?
N10 C101 C100 115.3(7) . . ?
F0AA B03M F02O 109(3) . . ?
F0AA B03M F0 107.0(15) . . ?
F00U B03M F0AA 113(3) . . ?
F00U B03M F02O 101.6(16) . . ?
F00U B03M F0 109.5(14) . . ?
F0 B03M F02O 116.9(15) . . ?
O14 C76A C86A 110.6(8) . . ?
C94A C86A C76A 110.4(9) . . ?
C98A C86A C76A 108.8(9) . . ?
C98A C86A C94A 107.3(9) . . ?
C92A C94A C86A 117.1(11) . . ?
C99A C98A C86A 111.2(11) . . ?

loop_
_geom_bond_atom_site_label_1
_geom_bond_atom_site_label_2
_geom_bond_distance
_geom_bond_site_symmetry_2
_geom_bond_publ_flag
O1 C3 1.362(4) . ?
O1 C7 1.443(3) . ?
O2 C25 1.372(4) . ?
O2 C47 1.431(4) . ?
O3 C13 1.367(4) . ?
O3 C42 1.436(4) . ?
O4 C18 1.356(4) . ?
O4 C58 1.449(4) . ?
O5 C29 1.379(4) . ?
O5 C63 1.441(4) . ?
O6 C9 1.257(4) . ?
O7 C30 1.360(4) . ?
O7 C55 1.443(4) . ?
O8 C43 1.229(4) . ?
O9 C21 1.351(4) . ?
O9 C68 1.445(4) . ?
O10 C22 1.366(4) . ?
O10 C64 1.433(4) . ?
O11 C41 1.370(4) . ?
O11 C65 1.436(4) . ?
O12 C38 1.357(4) . ?
O12 C66 1.445(5) . ?
O13 C32 1.227(4) . ?
O14 C28 1.356(4) . ?
O14 C76 1.456(8) . ?
O14 C76A 1.502(8) . ?
O15 C33 1.249(4) . ?
O16 C31 1.373(4) . ?
O16 C73 1.418(5) . ?
O17 C56 1.228(6) . ?
O18 C12 1.222(4) . ?
N1 C6 1.429(4) . ?
N1 C11 1.356(4) . ?
N2 C9 1.337(4) . ?
N2 C10 1.414(4) . ?
N3 C12 1.351(4) . ?
N3 C17 1.415(4) . ?
O19 C11 1.228(4) . ?
N4 C34 1.410(4) . ?
N4 C43 1.355(5) . ?
O20 N7 1.426(4) . ?
N5 C27 1.426(4) . ?
N5 C32 1.350(5) . ?
N6 C24 1.421(5) . ?
N6 C33 1.349(4) . ?
N7 C49 1.524(5) . ?
N7 C61 1.547(4) . ?
F00S B03L 1.320(8) . ?
F00T B03L 1.338(6) . ?
C1 C12 1.508(4) . ?
C1 C20 1.372(5) . ?
C1 C21 1.406(5) . ?
C2 C10 1.392(5) . ?
C2 C24 1.374(5) . ?
C3 C8 1.420(4) . ?
C3 C15 1.388(5) . ?
C4 C9 1.480(5) . ?
C4 C18 1.407(5) . ?
C4 C20 1.395(4) . ?
N8 C53 1.451(5) . ?
N8 C56 1.341(6) . ?
C5 C6 1.390(4) . ?
C5 C17 1.393(5) . ?
C6 C29 1.385(5) . ?
C7 C26 1.512(5) . ?
C8 C11 1.491(4) . ?
C8 C14 1.379(5) . ?
C10 C25 1.399(4) . ?
C13 C15 1.382(5) . ?
C13 C23 1.414(4) . ?
C14 C23 1.391(5) . ?
C16 C22 1.387(5) . ?
C16 C25 1.385(5) . ?
C17 C31 1.393(5) . ?
C18 C36 1.395(5) . ?
C19 C26 1.525(4) . ?
C19 C51 1.519(5) . ?
C21 C36 1.397(4) . ?
C22 C24 1.408(4) . ?
C23 C43 1.492(5) . ?
C26 C54 1.512(6) . ?
C27 C40 1.390(5) . ?
C27 C41 1.390(5) . ?
C28 C45 1.398(5) . ?
C28 C46 1.395(5) . ?
C29 C50 1.389(5) . ?
C30 C34 1.404(5) . ?
C30 C37 1.389(5) . ?
C31 C50 1.388(5) . ?
C32 C39 1.508(4) . ?
C33 C45 1.490(5) . ?
C34 C40 1.391(5) . ?
C35 C42 1.505(5) . ?
C35 C52 1.542(4) . ?
C35 C60 1.501(6) . ?
C37 C41 1.390(5) . ?
C38 C39 1.398(5) . ?
C38 C46 1.389(5) . ?
C39 C44 1.380(5) . ?
C44 C45 1.398(4) . ?
C48 C49 1.525(6) . ?
C48 C53 1.509(5) . ?
C49 C75 1.532(7) . ?
C49 C78 1.516(5) . ?
C52 C74 1.516(6) . ?
C53 C62 1.531(6) . ?
C54 C72 1.491(7) . ?
C56 C81 1.531(6) . ?
C57 C58 1.509(5) . ?
C57 C71 1.500(7) . ?
C57 C79 1.580(6) . ?
C59 C61 1.530(6) . ?
C60 C85 1.531(8) . ?
C61 C62 1.533(5) . ?
C61 C69 1.516(6) . ?
F02N B03L 1.339(7) . ?
C66 C70 1.539(6) . ?
C67 C68 1.497(6) . ?
C67 C80 1.516(9) . ?
C67 C88 1.549(7) . ?
C70 C77 1.540(8) . ?
C70 C82 1.506(7) . ?
C71 C83 1.532(6) . ?
N9 C91 1.098(8) . ?
C76 C86 1.502(9) . ?
C77 C87 1.506(7) . ?
C79 C89 1.423(8) . ?
C80 C90 1.494(9) . ?
F036 B03L 1.383(8) . ?
C82 C84 1.497(10) . ?
N10 C101 1.295(8) . ?
C86 C94 1.497(9) . ?
C86 C98 1.464(9) . ?
C88 C93 1.545(7) . ?
C91 C97 1.456(12) . ?
N11 C96 1.361(11) . ?
C92 C94 1.429(9) . ?
C95 C96 1.421(11) . ?
C98 C99 1.468(9) . ?
C100 C101 1.492(8) . ?
F0AA B03M 1.258(10) . ?
B03M F00U 1.256(10) . ?
B03M F02O 1.275(10) . ?
B03M F0 1.272(10) . ?
C76A C86A 1.518(9) . ?
C86A C94A 1.498(9) . ?
C86A C98A 1.476(9) . ?
C92A C94A 1.459(9) . ?
C98A C99A 1.438(9) . ?
